data_7016675
loop_
_publ_author_name
'Howson, Suzanne E.'
'Allan, Laura E. N.'
'Chmel, Nikola P.'
'Clarkson, Guy J.'
'Deeth, Robert J.'
'Faulkner, Alan D.'
'Simpson, Daniel H.'
'Scott, Peter'

_publ_section_title
;
 Origins of stereoselectivity in optically pure
 phenylethaniminopyridine tris-chelates M(NN')(3)(n+) (M = Mn, Fe, Co,
 Ni and Zn).
;
_journal_issue 40
_journal_name_full 'Dalton transactions (Cambridge, England : 2003)'
_journal_page_first 10416
_journal_page_last 10433
_journal_paper_doi 10.1039/c1dt10588d
_journal_volume 40
_journal_year 2011
_chemical_absolute_configuration rmad
_chemical_formula_moiety 'C42 H42 Mn N6, 2(C2 N), 2(Cl O4)'
_chemical_formula_sum 'C46 H48 Cl2 Mn N8 O8'
_chemical_formula_weight 966.76
_chemical_name_systematic
;
?
;
_space_group_IT_number 19
_symmetry_cell_setting orthorhombic
_symmetry_space_group_name_Hall 'P 2ac 2ab'
_symmetry_space_group_name_H-M 'P 21 21 21'
_atom_sites_solution_hydrogens geom
_atom_sites_solution_primary direct
_atom_sites_solution_secondary difmap
_audit_creation_method SHELXL-97
_cell_angle_alpha 90.00
_cell_angle_beta 90.00
_cell_angle_gamma 90.00
_cell_formula_units_Z 4
_cell_length_a 13.9695(2)
_cell_length_b 17.3214(3)
_cell_length_c 19.2264(3)
_cell_measurement_reflns_used 17429
_cell_measurement_temperature 100(2)
_cell_measurement_theta_max 30.25
_cell_measurement_theta_min 3.10
_cell_volume 4652.24(13)
_computing_cell_refinement 'CrysAlis RED, Oxford Diffraction Ltd'
_computing_data_collection 'CrysAlis CCD, Oxford Diffraction Ltd'
_computing_data_reduction 'CrysAlis RED, Oxford Diffraction Ltd'
_computing_molecular_graphics 'SHELXTL (Sheldrick, 1997)'
_computing_publication_material 'SHELXTL (Sheldrick, 1997)'
_computing_structure_refinement 'SHELXL-97 (Sheldrick, 1997)'
_computing_structure_solution 'SHELXS-97 (Sheldrick, 1990)'
_diffrn_ambient_temperature 100(2)
_diffrn_detector_area_resol_mean 10.2833
_diffrn_measured_fraction_theta_full 0.996
_diffrn_measured_fraction_theta_max 0.944
_diffrn_measurement_device_type 'Oxford Diffraction Gemini R'
_diffrn_measurement_method '\f & \w scans'
_diffrn_radiation_monochromator graphite
_diffrn_radiation_source 'Enhance (Mo) X-ray Source'
_diffrn_radiation_type MoK\a
_diffrn_radiation_wavelength 0.71073
_diffrn_reflns_av_R_equivalents 0.0522
_diffrn_reflns_av_sigmaI/netI 0.0560
_diffrn_reflns_limit_h_max 18
_diffrn_reflns_limit_h_min -17
_diffrn_reflns_limit_k_max 23
_diffrn_reflns_limit_k_min -24
_diffrn_reflns_limit_l_max 26
_diffrn_reflns_limit_l_min -27
_diffrn_reflns_number 54447
_diffrn_reflns_theta_full 28.50
_diffrn_reflns_theta_max 30.33
_diffrn_reflns_theta_min 3.10
_diffrn_standards_decay_% nil
_exptl_absorpt_coefficient_mu 0.460
_exptl_absorpt_correction_T_max 1.00
_exptl_absorpt_correction_T_min 0.97
_exptl_absorpt_correction_type multi-scan
_exptl_absorpt_process_details 'ABSPACK(CrysAlis, Oxford Diffraction)'
_exptl_crystal_colour yellow
_exptl_crystal_density_diffrn 1.380
_exptl_crystal_density_method 'not measured'
_exptl_crystal_description block
_exptl_crystal_F_000 2012
_exptl_crystal_size_max 0.30
_exptl_crystal_size_mid 0.20
_exptl_crystal_size_min 0.20
_refine_diff_density_max 0.661
_refine_diff_density_min -0.470
_refine_diff_density_rms 0.072
_refine_ls_abs_structure_details 'Flack H D (1983), Acta Cryst. A39, 876-881, 5709 Friedel pairs'
_refine_ls_abs_structure_Flack 0.038(16)
_refine_ls_extinction_method none
_refine_ls_goodness_of_fit_ref 1.078
_refine_ls_hydrogen_treatment constr
_refine_ls_matrix_type full
_refine_ls_number_parameters 571
_refine_ls_number_reflns 12920
_refine_ls_number_restraints 42
_refine_ls_restrained_S_all 1.126
_refine_ls_R_factor_all 0.0759
_refine_ls_R_factor_gt 0.0591
_refine_ls_shift/su_max 0.034
_refine_ls_shift/su_mean 0.001
_refine_ls_structure_factor_coef Fsqd
_refine_ls_weighting_details 'calc w=1/[\s^2^(Fo^2^)+(0.0574P)^2^+2.6889P] where P=(Fo^2^+2Fc^2^)/3'
_refine_ls_weighting_scheme calc
_refine_ls_wR_factor_gt 0.1220
_refine_ls_wR_factor_ref 0.1292
_reflns_number_gt 10859
_reflns_number_total 12920
_reflns_threshold_expression >2sigma(I)
_cod_data_source_file c1dt10588d.txt
_cod_data_source_block af8
_cod_original_cell_volume 4652.23(12)
_cod_original_sg_symbol_H-M P2(1)2(1)2(1)
_cod_database_code 7016675

loop_
_symmetry_equiv_pos_as_xyz
'x, y, z'
'-x+1/2, -y, z+1/2'
'x+1/2, -y+1/2, -z'
'-x, y+1/2, -z+1/2'

loop_
_atom_site_label
_atom_site_type_symbol
_atom_site_fract_x
_atom_site_fract_y
_atom_site_fract_z
_atom_site_U_iso_or_equiv
_atom_site_adp_type
_atom_site_occupancy
_atom_site_symmetry_multiplicity
_atom_site_calc_flag
_atom_site_refinement_flags
_atom_site_disorder_assembly
_atom_site_disorder_group
Mn1 Mn 0.76664(3) 0.71111(3) 0.79056(2) 0.01733(10) Uani 1 1 d . . .
N1 N 0.82399(17) 0.78496(15) 0.70322(12) 0.0207(5) Uani 1 1 d . . .
C1 C 0.9122(2) 0.7845(2) 0.67714(16) 0.0277(7) Uani 1 1 d . . .
H1A H 0.9597 0.7534 0.6985 0.033 Uiso 1 1 calc R . .
C2 C 0.9366(3) 0.8289(2) 0.61894(17) 0.0358(8) Uani 1 1 d . . .
H2A H 0.9998 0.8269 0.6008 0.043 Uiso 1 1 calc R . .
C3 C 0.8695(3) 0.8750(2) 0.58820(18) 0.0328(8) Uani 1 1 d . . .
H3A H 0.8856 0.9054 0.5488 0.039 Uiso 1 1 calc R . .
C4 C 0.7779(3) 0.87686(19) 0.61514(16) 0.0277(7) Uani 1 1 d . . .
H4A H 0.7301 0.9088 0.5950 0.033 Uiso 1 1 calc R . .
C5 C 0.7572(2) 0.83067(16) 0.67281(14) 0.0204(6) Uani 1 1 d . . .
C6 C 0.6608(2) 0.82809(17) 0.70186(16) 0.0222(6) Uani 1 1 d . . .
H6A H 0.6121 0.8598 0.6826 0.027 Uiso 1 1 calc R . .
N2 N 0.64140(16) 0.78370(15) 0.75290(12) 0.0195(5) Uani 1 1 d . . .
C7 C 0.5438(2) 0.78288(19) 0.78303(17) 0.0245(6) Uani 1 1 d . . .
H7A H 0.5273 0.7279 0.7933 0.029 Uiso 1 1 calc R . .
C8 C 0.4653(2) 0.8148(2) 0.73527(19) 0.0331(8) Uani 1 1 d . . .
H8A H 0.4662 0.7868 0.6910 0.050 Uiso 1 1 calc R . .
H8B H 0.4769 0.8698 0.7267 0.050 Uiso 1 1 calc R . .
H8C H 0.4028 0.8082 0.7576 0.050 Uiso 1 1 calc R . .
C9 C 0.5431(2) 0.8263(2) 0.85179(17) 0.0275(7) Uani 1 1 d . . .
C10 C 0.4833(3) 0.8004(2) 0.9047(2) 0.0409(9) Uani 1 1 d . . .
H10A H 0.4460 0.7551 0.8982 0.049 Uiso 1 1 calc R . .
C11 C 0.4782(3) 0.8405(3) 0.9665(2) 0.0514(12) Uani 1 1 d . . .
H11A H 0.4384 0.8217 1.0029 0.062 Uiso 1 1 calc R . .
C12 C 0.5300(3) 0.9076(3) 0.9764(2) 0.0462(11) Uani 1 1 d . . .
H12A H 0.5254 0.9351 1.0190 0.055 Uiso 1 1 calc R . .
C13 C 0.5881(3) 0.9340(2) 0.92400(18) 0.0356(8) Uani 1 1 d . . .
H13A H 0.6242 0.9800 0.9305 0.043 Uiso 1 1 calc R . .
C14 C 0.5945(2) 0.8939(2) 0.86149(17) 0.0282(7) Uani 1 1 d . . .
H14A H 0.6343 0.9130 0.8253 0.034 Uiso 1 1 calc R . .
N3 N 0.90069(17) 0.63953(14) 0.80033(12) 0.0190(5) Uani 1 1 d . . .
C15 C 0.9814(2) 0.65801(19) 0.83314(16) 0.0229(6) Uani 1 1 d . . .
H15A H 0.9849 0.7064 0.8563 0.027 Uiso 1 1 calc R . .
C16 C 1.0614(2) 0.60913(19) 0.83500(17) 0.0260(7) Uani 1 1 d . . .
H16A H 1.1183 0.6245 0.8583 0.031 Uiso 1 1 calc R . .
C17 C 1.0560(2) 0.5386(2) 0.80242(18) 0.0301(7) Uani 1 1 d . . .
H17A H 1.1090 0.5042 0.8029 0.036 Uiso 1 1 calc R . .
C18 C 0.9711(2) 0.51843(19) 0.76853(17) 0.0265(7) Uani 1 1 d . . .
H18A H 0.9652 0.4698 0.7460 0.032 Uiso 1 1 calc R . .
C19 C 0.8962(2) 0.57003(18) 0.76822(15) 0.0211(6) Uani 1 1 d . . .
C20 C 0.8079(2) 0.55293(18) 0.73067(15) 0.0215(6) Uani 1 1 d . . .
H20A H 0.8017 0.5048 0.7074 0.026 Uiso 1 1 calc R . .
N4 N 0.73905(18) 0.60090(14) 0.72843(12) 0.0192(5) Uani 1 1 d . . .
C21 C 0.6504(2) 0.58049(19) 0.68997(17) 0.0278(7) Uani 1 1 d . . .
H21A H 0.5958 0.5861 0.7232 0.033 Uiso 1 1 calc R . .
C22 C 0.6465(3) 0.49787(19) 0.66077(19) 0.0309(7) Uani 1 1 d . . .
H22A H 0.6607 0.4609 0.6980 0.046 Uiso 1 1 calc R . .
H22B H 0.6938 0.4923 0.6235 0.046 Uiso 1 1 calc R . .
H22C H 0.5824 0.4877 0.6422 0.046 Uiso 1 1 calc R . .
C23 C 0.6340(3) 0.63762(19) 0.63154(17) 0.0308(8) Uani 1 1 d . . .
C24 C 0.7104(3) 0.6680(2) 0.59351(17) 0.0346(8) Uani 1 1 d . . .
H24A H 0.7742 0.6542 0.6054 0.042 Uiso 1 1 calc R . .
C25 C 0.6942(4) 0.7181(2) 0.53868(19) 0.0470(10) Uani 1 1 d . . .
H25A H 0.7466 0.7399 0.5140 0.056 Uiso 1 1 calc R . .
C26 C 0.6023(4) 0.7360(2) 0.5201(2) 0.0553(13) Uani 1 1 d . . .
H26A H 0.5910 0.7699 0.4822 0.066 Uiso 1 1 calc R . .
C27 C 0.5258(4) 0.7051(3) 0.5562(2) 0.0581(14) Uani 1 1 d . . .
H27A H 0.4622 0.7175 0.5427 0.070 Uiso 1 1 calc R . .
C28 C 0.5416(3) 0.6561(2) 0.6123(2) 0.0430(10) Uani 1 1 d . . .
H28A H 0.4889 0.6353 0.6373 0.052 Uiso 1 1 calc R . .
N5 N 0.81513(18) 0.80112(15) 0.86992(13) 0.0207(5) Uani 1 1 d . . .
C29 C 0.8676(2) 0.8648(2) 0.85896(17) 0.0282(7) Uani 1 1 d . . .
H29A H 0.8960 0.8724 0.8146 0.034 Uiso 1 1 calc R . .
C30 C 0.8817(3) 0.9196(2) 0.91003(19) 0.0337(8) Uani 1 1 d . . .
H30A H 0.9182 0.9647 0.9004 0.040 Uiso 1 1 calc R . .
C31 C 0.8426(2) 0.9087(2) 0.97495(18) 0.0309(8) Uani 1 1 d . . .
H31A H 0.8525 0.9457 1.0107 0.037 Uiso 1 1 calc R . .
C32 C 0.7888(2) 0.84316(19) 0.98771(16) 0.0253(7) Uani 1 1 d . . .
H32A H 0.7617 0.8340 1.0322 0.030 Uiso 1 1 calc R . .
C33 C 0.7757(2) 0.79118(19) 0.93372(14) 0.0215(6) Uani 1 1 d . . .
C34 C 0.7142(2) 0.72274(18) 0.94269(15) 0.0218(6) Uani 1 1 d . . .
H34A H 0.6859 0.7122 0.9866 0.026 Uiso 1 1 calc R . .
N6 N 0.69908(18) 0.67815(15) 0.89197(13) 0.0214(5) Uani 1 1 d . . .
C35 C 0.6369(2) 0.60895(18) 0.90077(16) 0.0235(6) Uani 1 1 d . . .
H35A H 0.5926 0.6074 0.8600 0.028 Uiso 1 1 calc R . .
C36 C 0.5752(3) 0.6092(2) 0.9658(2) 0.0389(9) Uani 1 1 d . . .
H36A H 0.5370 0.6567 0.9672 0.058 Uiso 1 1 calc R . .
H36B H 0.6163 0.6068 1.0071 0.058 Uiso 1 1 calc R . .
H36C H 0.5324 0.5644 0.9652 0.058 Uiso 1 1 calc R . .
C37 C 0.6989(2) 0.53739(19) 0.89691(16) 0.0243(6) Uani 1 1 d . . .
C38 C 0.6738(2) 0.47761(19) 0.85250(18) 0.0283(7) Uani 1 1 d . . .
H38A H 0.6183 0.4824 0.8242 0.034 Uiso 1 1 calc R . .
C39 C 0.7286(3) 0.4109(2) 0.8489(2) 0.0350(8) Uani 1 1 d . . .
H39A H 0.7122 0.3711 0.8170 0.042 Uiso 1 1 calc R . .
C40 C 0.8070(3) 0.4028(2) 0.8918(2) 0.0389(9) Uani 1 1 d . . .
H40A H 0.8438 0.3568 0.8901 0.047 Uiso 1 1 calc R . .
C41 C 0.8324(3) 0.4605(2) 0.9368(2) 0.0403(9) Uani 1 1 d . . .
H41A H 0.8862 0.4543 0.9665 0.048 Uiso 1 1 calc R . .
C42 C 0.7792(2) 0.5280(2) 0.93890(18) 0.0313(8) Uani 1 1 d . . .
H42A H 0.7978 0.5684 0.9694 0.038 Uiso 1 1 calc R . .
Cl20 Cl 0.37253(5) 0.54626(4) 0.81964(4) 0.02734(17) Uani 1 1 d U . .
O21 O 0.4386(3) 0.5891(3) 0.7797(3) 0.0950(13) Uani 1 1 d U . .
O22 O 0.3126(3) 0.5963(3) 0.85753(19) 0.0898(13) Uani 1 1 d U . .
O23 O 0.3097(2) 0.50587(18) 0.77307(17) 0.0597(9) Uani 1 1 d U . .
O24 O 0.42018(19) 0.49402(15) 0.86651(16) 0.0435(7) Uani 1 1 d U . .
Cl10 Cl 1.14760(6) 0.82917(5) 0.83839(4) 0.02791(17) Uani 1 1 d . . .
O11 O 1.1308(2) 0.90630(15) 0.86358(15) 0.0442(7) Uani 1 1 d . . .
O12 O 1.24355(19) 0.82231(18) 0.81423(16) 0.0514(7) Uani 1 1 d . . .
O13 O 1.08246(19) 0.81358(18) 0.78220(14) 0.0482(7) Uani 1 1 d . . .
O14 O 1.13052(19) 0.77485(14) 0.89413(12) 0.0363(6) Uani 1 1 d . . .
N7 N 0.9261(5) 0.6016(4) 0.4960(3) 0.0863(17) Uiso 0.50 1 d PD A 1
C43 C 0.9624(8) 0.6105(7) 0.5521(5) 0.046(3) Uiso 0.50 1 d PD A 1
C44 C 1.0027(3) 0.6209(2) 0.6171(2) 0.0481(9) Uiso 0.50 1 d PD A 1
N7A N 1.0027(3) 0.6209(2) 0.6171(2) 0.0481(9) Uiso 0.50 1 d PD B 2
C43A C 0.9718(6) 0.6103(5) 0.5708(4) 0.0211(16) Uiso 0.50 1 d PD B 2
C44A C 0.9261(5) 0.6016(4) 0.4960(3) 0.0863(17) Uiso 0.50 1 d PD B 2
N8 N 1.2757(6) 0.6229(5) 0.5731(4) 0.072(2) Uiso 0.60 1 d PD C 1
C45 C 1.2519(5) 0.6434(5) 0.6278(3) 0.0406(17) Uiso 0.60 1 d PD C 1
C46 C 1.2205(3) 0.6722(3) 0.6955(2) 0.0542(11) Uiso 0.60 1 d PD C 1
N8A N 1.3068(10) 0.6763(9) 0.5797(7) 0.086(4) Uiso 0.40 1 d PD D 2
C45A C 1.2664(9) 0.6739(8) 0.6330(5) 0.048(3) Uiso 0.40 1 d PD D 2
C46A C 1.2205(3) 0.6722(3) 0.6955(2) 0.0542(11) Uiso 0.40 1 d PD D 2

loop_
_atom_site_aniso_label
_atom_site_aniso_U_11
_atom_site_aniso_U_22
_atom_site_aniso_U_33
_atom_site_aniso_U_23
_atom_site_aniso_U_13
_atom_site_aniso_U_12
Mn1 0.01343(18) 0.0222(2) 0.01640(18) -0.00193(18) 0.00107(16) 0.00048(17)
N1 0.0185(11) 0.0263(13) 0.0171(11) -0.0050(11) -0.0001(9) -0.0020(10)
C1 0.0210(14) 0.0409(18) 0.0213(14) -0.0063(15) 0.0006(12) -0.0013(14)
C2 0.0233(17) 0.061(2) 0.0232(16) -0.0012(17) 0.0072(13) -0.0082(17)
C3 0.0359(19) 0.0378(19) 0.0248(16) 0.0027(15) 0.0078(14) -0.0109(16)
C4 0.0328(18) 0.0279(16) 0.0224(14) 0.0020(13) -0.0031(13) -0.0011(14)
C5 0.0204(14) 0.0202(13) 0.0207(13) -0.0066(12) -0.0007(11) -0.0039(11)
C6 0.0201(14) 0.0216(14) 0.0249(15) -0.0032(13) -0.0008(12) 0.0021(11)
N2 0.0140(11) 0.0212(12) 0.0233(12) -0.0065(10) 0.0023(9) -0.0004(10)
C7 0.0143(13) 0.0275(15) 0.0318(16) 0.0010(15) 0.0071(12) 0.0018(12)
C8 0.0172(15) 0.043(2) 0.0386(19) -0.0071(16) -0.0005(13) 0.0030(14)
C9 0.0194(15) 0.0355(18) 0.0275(16) 0.0060(14) 0.0067(12) 0.0103(13)
C10 0.038(2) 0.043(2) 0.042(2) 0.0069(18) 0.0180(16) 0.0113(17)
C11 0.053(3) 0.070(3) 0.032(2) 0.010(2) 0.0184(18) 0.023(2)
C12 0.046(2) 0.069(3) 0.0237(18) -0.0044(19) 0.0025(16) 0.027(2)
C13 0.0286(18) 0.047(2) 0.0308(18) -0.0101(16) -0.0058(14) 0.0155(16)
C14 0.0220(16) 0.0388(19) 0.0237(15) -0.0029(14) -0.0016(12) 0.0112(14)
N3 0.0179(12) 0.0230(12) 0.0160(12) 0.0016(10) 0.0020(9) -0.0002(9)
C15 0.0170(14) 0.0289(16) 0.0227(14) 0.0057(13) 0.0004(11) -0.0028(12)
C16 0.0175(14) 0.0307(17) 0.0297(16) 0.0105(14) -0.0051(12) -0.0004(12)
C17 0.0202(15) 0.0313(17) 0.039(2) 0.0104(15) -0.0026(13) 0.0052(13)
C18 0.0275(17) 0.0242(16) 0.0278(16) -0.0011(13) -0.0009(13) 0.0046(13)
C19 0.0180(14) 0.0254(15) 0.0201(14) 0.0057(12) 0.0032(11) -0.0001(11)
C20 0.0221(15) 0.0203(14) 0.0222(14) -0.0025(12) 0.0013(11) -0.0008(12)
N4 0.0175(11) 0.0239(12) 0.0162(10) -0.0012(9) -0.0006(9) 0.0001(10)
C21 0.0227(16) 0.0336(17) 0.0270(16) -0.0056(14) -0.0086(13) 0.0017(13)
C22 0.0275(17) 0.0299(17) 0.0354(18) -0.0052(15) -0.0101(14) -0.0031(14)
C23 0.039(2) 0.0251(16) 0.0283(16) -0.0110(14) -0.0147(15) 0.0075(14)
C24 0.048(2) 0.0293(17) 0.0263(16) -0.0053(15) -0.0108(15) -0.0010(16)
C25 0.083(3) 0.029(2) 0.0286(18) -0.0029(16) -0.0150(19) 0.000(2)
C26 0.098(4) 0.033(2) 0.035(2) -0.0041(18) -0.028(2) 0.015(2)
C27 0.068(3) 0.057(3) 0.049(2) -0.013(2) -0.034(2) 0.029(3)
C28 0.043(2) 0.044(2) 0.042(2) -0.0143(19) -0.0171(18) 0.0134(18)
N5 0.0176(12) 0.0257(13) 0.0189(12) -0.0024(11) -0.0014(9) 0.0002(10)
C29 0.0239(16) 0.0350(17) 0.0256(15) -0.0041(14) 0.0004(13) -0.0057(14)
C30 0.0280(18) 0.0374(19) 0.0357(19) -0.0053(16) -0.0027(15) -0.0111(15)
C31 0.0251(17) 0.0383(19) 0.0292(17) -0.0157(15) -0.0063(13) 0.0017(14)
C32 0.0194(15) 0.0348(17) 0.0218(14) -0.0078(13) -0.0023(11) 0.0040(12)
C33 0.0151(13) 0.0297(14) 0.0197(13) -0.0031(13) -0.0008(11) 0.0037(13)
C34 0.0174(14) 0.0281(16) 0.0200(13) 0.0009(12) 0.0034(11) 0.0027(11)
N6 0.0165(12) 0.0282(13) 0.0194(12) 0.0007(11) -0.0003(10) -0.0017(10)
C35 0.0218(15) 0.0277(15) 0.0210(14) -0.0026(12) 0.0011(12) -0.0049(13)
C36 0.0304(19) 0.046(2) 0.041(2) -0.0071(18) 0.0153(16) -0.0118(16)
C37 0.0230(15) 0.0279(16) 0.0219(14) 0.0042(13) 0.0023(12) -0.0065(12)
C38 0.0274(17) 0.0285(17) 0.0289(17) 0.0052(14) -0.0063(13) -0.0031(13)
C39 0.0353(19) 0.0295(17) 0.0403(19) 0.0027(15) -0.0049(17) -0.0043(15)
C40 0.0323(19) 0.0281(18) 0.056(2) 0.0103(18) -0.0067(18) 0.0008(15)
C41 0.0293(19) 0.043(2) 0.048(2) 0.0155(19) -0.0154(16) -0.0055(16)
C42 0.0306(18) 0.0329(17) 0.0304(16) 0.0080(14) -0.0097(14) -0.0119(14)
Cl20 0.0245(4) 0.0261(4) 0.0314(4) -0.0077(3) 0.0036(3) -0.0021(3)
O21 0.064(2) 0.121(3) 0.100(3) 0.035(2) -0.006(2) -0.038(2)
O22 0.111(3) 0.108(3) 0.0512(18) -0.0213(19) -0.0083(18) 0.065(2)
O23 0.064(2) 0.0443(17) 0.071(2) 0.0010(16) -0.0294(17) -0.0091(15)
O24 0.0344(15) 0.0347(14) 0.0613(18) -0.0068(13) -0.0156(13) 0.0017(11)
Cl10 0.0235(4) 0.0355(4) 0.0247(4) 0.0064(3) -0.0005(3) -0.0051(3)
O11 0.0520(17) 0.0328(13) 0.0478(16) 0.0098(12) 0.0154(14) -0.0004(12)
O12 0.0284(14) 0.0668(18) 0.0591(17) -0.0125(15) 0.0093(13) -0.0026(13)
O13 0.0408(15) 0.069(2) 0.0346(14) 0.0217(14) -0.0152(12) -0.0164(13)
O14 0.0505(16) 0.0329(13) 0.0257(11) 0.0060(10) -0.0076(11) -0.0051(11)

loop_
_atom_type_symbol
_atom_type_description
_atom_type_scat_dispersion_real
_atom_type_scat_dispersion_imag
_atom_type_scat_source
C C 0.0033 0.0016 'International Tables Vol C Tables 4.2.6.8 and 6.1.1.4'
H H 0.0000 0.0000 'International Tables Vol C Tables 4.2.6.8 and 6.1.1.4'
N N 0.0061 0.0033 'International Tables Vol C Tables 4.2.6.8 and 6.1.1.4'
O O 0.0106 0.0060 'International Tables Vol C Tables 4.2.6.8 and 6.1.1.4'
Cl Cl 0.1484 0.1585 'International Tables Vol C Tables 4.2.6.8 and 6.1.1.4'
Mn Mn 0.3368 0.7283 'International Tables Vol C Tables 4.2.6.8 and 6.1.1.4'

loop_
_geom_angle_atom_site_label_1
_geom_angle_atom_site_label_2
_geom_angle_atom_site_label_3
_geom_angle
N6 Mn1 N3 97.89(9)
N6 Mn1 N1 160.25(10)
N3 Mn1 N1 94.52(9)
N6 Mn1 N2 95.39(9)
N3 Mn1 N2 166.04(8)
N1 Mn1 N2 73.91(9)
N6 Mn1 N5 73.59(9)
N3 Mn1 N5 94.21(9)
N1 Mn1 N5 90.28(9)
N2 Mn1 N5 93.64(9)
N6 Mn1 N4 99.85(9)
N3 Mn1 N4 73.98(9)
N1 Mn1 N4 98.31(9)
N2 Mn1 N4 99.55(9)
N5 Mn1 N4 165.83(9)
C1 N1 C5 118.5(3)
C1 N1 Mn1 127.3(2)
C5 N1 Mn1 114.04(18)
N1 C1 C2 121.6(3)
N1 C1 H1A 119.2
C2 C1 H1A 119.2
C3 C2 C1 119.9(3)
C3 C2 H2A 120.0
C1 C2 H2A 120.0
C2 C3 C4 119.2(3)
C2 C3 H3A 120.4
C4 C3 H3A 120.4
C3 C4 C5 118.4(3)
C3 C4 H4A 120.8
C5 C4 H4A 120.8
N1 C5 C4 122.3(3)
N1 C5 C6 116.9(3)
C4 C5 C6 120.8(3)
N2 C6 C5 120.6(3)
N2 C6 H6A 119.7
C5 C6 H6A 119.7
C6 N2 C7 120.2(3)
C6 N2 Mn1 114.49(19)
C7 N2 Mn1 125.35(19)
N2 C7 C9 109.9(2)
N2 C7 C8 114.8(3)
C9 C7 C8 109.8(3)
N2 C7 H7A 107.3
C9 C7 H7A 107.3
C8 C7 H7A 107.3
C7 C8 H8A 109.5
C7 C8 H8B 109.5
H8A C8 H8B 109.5
C7 C8 H8C 109.5
H8A C8 H8C 109.5
H8B C8 H8C 109.5
C14 C9 C10 119.0(3)
C14 C9 C7 122.1(3)
C10 C9 C7 118.7(3)
C11 C10 C9 120.0(4)
C11 C10 H10A 120.0
C9 C10 H10A 120.0
C10 C11 C12 120.9(4)
C10 C11 H11A 119.5
C12 C11 H11A 119.5
C13 C12 C11 119.3(4)
C13 C12 H12A 120.3
C11 C12 H12A 120.3
C12 C13 C14 120.3(4)
C12 C13 H13A 119.8
C14 C13 H13A 119.8
C9 C14 C13 120.3(3)
C9 C14 H14A 119.8
C13 C14 H14A 119.8
C15 N3 C19 118.0(3)
C15 N3 Mn1 127.7(2)
C19 N3 Mn1 114.38(19)
N3 C15 C16 122.8(3)
N3 C15 H15A 118.6
C16 C15 H15A 118.6
C17 C16 C15 118.7(3)
C17 C16 H16A 120.6
C15 C16 H16A 120.6
C16 C17 C18 118.8(3)
C16 C17 H17A 120.6
C18 C17 H17A 120.6
C19 C18 C17 119.0(3)
C19 C18 H18A 120.5
C17 C18 H18A 120.5
N3 C19 C18 122.7(3)
N3 C19 C20 116.4(3)
C18 C19 C20 120.9(3)
N4 C20 C19 121.6(3)
N4 C20 H20A 119.2
C19 C20 H20A 119.2
C20 N4 C21 119.5(3)
C20 N4 Mn1 113.6(2)
C21 N4 Mn1 126.87(19)
N4 C21 C23 109.9(3)
N4 C21 C22 115.7(3)
C23 C21 C22 109.4(3)
N4 C21 H21A 107.2
C23 C21 H21A 107.2
C22 C21 H21A 107.2
C21 C22 H22A 109.5
C21 C22 H22B 109.5
H22A C22 H22B 109.5
C21 C22 H22C 109.5
H22A C22 H22C 109.5
H22B C22 H22C 109.5
C28 C23 C24 119.1(3)
C28 C23 C21 119.4(4)
C24 C23 C21 121.3(3)
C25 C24 C23 120.7(4)
C25 C24 H24A 119.7
C23 C24 H24A 119.7
C26 C25 C24 119.6(5)
C26 C25 H25A 120.2
C24 C25 H25A 120.2
C25 C26 C27 120.4(4)
C25 C26 H26A 119.8
C27 C26 H26A 119.8
C26 C27 C28 120.3(4)
C26 C27 H27A 119.9
C28 C27 H27A 119.9
C23 C28 C27 119.8(4)
C23 C28 H28A 120.1
C27 C28 H28A 120.1
C29 N5 C33 118.0(3)
C29 N5 Mn1 128.2(2)
C33 N5 Mn1 113.4(2)
N5 C29 C30 122.2(3)
N5 C29 H29A 118.9
C30 C29 H29A 118.9
C31 C30 C29 119.5(3)
C31 C30 H30A 120.2
C29 C30 H30A 120.2
C30 C31 C32 119.4(3)
C30 C31 H31A 120.3
C32 C31 H31A 120.3
C31 C32 C33 118.2(3)
C31 C32 H32A 120.9
C33 C32 H32A 120.9
N5 C33 C32 122.8(3)
N5 C33 C34 116.4(3)
C32 C33 C34 120.8(3)
N6 C34 C33 120.0(3)
N6 C34 H34A 120.0
C33 C34 H34A 120.0
C34 N6 C35 120.2(3)
C34 N6 Mn1 116.5(2)
C35 N6 Mn1 123.33(18)
N6 C35 C37 108.7(2)
N6 C35 C36 114.9(3)
C37 C35 C36 111.6(3)
N6 C35 H35A 107.1
C37 C35 H35A 107.1
C36 C35 H35A 107.1
C35 C36 H36A 109.5
C35 C36 H36B 109.5
H36A C36 H36B 109.5
C35 C36 H36C 109.5
H36A C36 H36C 109.5
H36B C36 H36C 109.5
C38 C37 C42 118.3(3)
C38 C37 C35 119.8(3)
C42 C37 C35 121.9(3)
C37 C38 C39 120.8(3)
C37 C38 H38A 119.6
C39 C38 H38A 119.6
C40 C39 C38 119.5(3)
C40 C39 H39A 120.2
C38 C39 H39A 120.2
C41 C40 C39 120.7(4)
C41 C40 H40A 119.6
C39 C40 H40A 119.6
C40 C41 C42 119.7(3)
C40 C41 H41A 120.2
C42 C41 H41A 120.2
C41 C42 C37 120.9(3)
C41 C42 H42A 119.5
C37 C42 H42A 119.5
O22 Cl20 O21 110.2(3)
O22 Cl20 O23 105.0(3)
O21 Cl20 O23 108.4(2)
O22 Cl20 O24 109.7(2)
O21 Cl20 O24 111.6(2)
O23 Cl20 O24 111.50(17)
O12 Cl10 O13 109.57(18)
O12 Cl10 O11 109.92(18)
O13 Cl10 O11 108.89(19)
O12 Cl10 O14 110.05(18)
O13 Cl10 O14 109.28(16)
O11 Cl10 O14 109.11(15)
N7 C43 C44 179.1(11)
N8 C45 C46 177.7(8)

loop_
_geom_bond_atom_site_label_1
_geom_bond_atom_site_label_2
_geom_bond_distance
Mn1 N6 2.240(2)
Mn1 N3 2.254(2)
Mn1 N1 2.258(3)
Mn1 N2 2.273(2)
Mn1 N5 2.284(3)
Mn1 N4 2.285(2)
N1 C1 1.330(4)
N1 C5 1.356(4)
C1 C2 1.399(5)
C1 H1A 0.9500
C2 C3 1.367(5)
C2 H2A 0.9500
C3 C4 1.380(5)
C3 H3A 0.9500
C4 C5 1.398(4)
C4 H4A 0.9500
C5 C6 1.458(4)
C6 N2 1.276(4)
C6 H6A 0.9500
N2 C7 1.482(4)
C7 C9 1.521(5)
C7 C8 1.532(5)
C7 H7A 1.0000
C8 H8A 0.9800
C8 H8B 0.9800
C8 H8C 0.9800
C9 C14 1.388(5)
C9 C10 1.389(5)
C10 C11 1.378(6)
C10 H10A 0.9500
C11 C12 1.383(7)
C11 H11A 0.9500
C12 C13 1.373(6)
C12 H12A 0.9500
C13 C14 1.391(5)
C13 H13A 0.9500
C14 H14A 0.9500
N3 C15 1.331(4)
N3 C19 1.354(4)
C15 C16 1.403(4)
C15 H15A 0.9500
C16 C17 1.375(5)
C16 H16A 0.9500
C17 C18 1.397(5)
C17 H17A 0.9500
C18 C19 1.376(4)
C18 H18A 0.9500
C19 C20 1.460(4)
C20 N4 1.272(4)
C20 H20A 0.9500
N4 C21 1.485(4)
C21 C23 1.515(5)
C21 C22 1.538(5)
C21 H21A 1.0000
C22 H22A 0.9800
C22 H22B 0.9800
C22 H22C 0.9800
C23 C28 1.381(5)
C23 C24 1.397(5)
C24 C25 1.383(5)
C24 H24A 0.9500
C25 C26 1.369(7)
C25 H25A 0.9500
C26 C27 1.382(8)
C26 H26A 0.9500
C27 C28 1.390(6)
C27 H27A 0.9500
C28 H28A 0.9500
N5 C29 1.341(4)
N5 C33 1.356(4)
C29 C30 1.381(5)
C29 H29A 0.9500
C30 C31 1.376(5)
C30 H30A 0.9500
C31 C32 1.383(5)
C31 H31A 0.9500
C32 C33 1.386(4)
C32 H32A 0.9500
C33 C34 1.474(4)
C34 N6 1.262(4)
C34 H34A 0.9500
N6 C35 1.490(4)
C35 C37 1.514(5)
C35 C36 1.519(5)
C35 H35A 1.0000
C36 H36A 0.9800
C36 H36B 0.9800
C36 H36C 0.9800
C37 C38 1.387(5)
C37 C42 1.391(5)
C38 C39 1.388(5)
C38 H38A 0.9500
C39 C40 1.378(5)
C39 H39A 0.9500
C40 C41 1.369(6)
C40 H40A 0.9500
C41 C42 1.386(5)
C41 H41A 0.9500
C42 H42A 0.9500
Cl20 O22 1.408(4)
Cl20 O21 1.412(4)
Cl20 O23 1.436(3)
Cl20 O24 1.440(3)
Cl10 O12 1.424(3)
Cl10 O13 1.438(3)
Cl10 O11 1.440(3)
Cl10 O14 1.446(2)
N7 C43 1.203(10)
C43 C44 1.382(10)
N8 C45 1.160(8)
C45 C46 1.460(8)
N8A C45A 1.171(12)

loop_
_geom_hbond_atom_site_label_D
_geom_hbond_atom_site_label_H
_geom_hbond_atom_site_label_A
_geom_hbond_distance_DH
_geom_hbond_distance_HA
_geom_hbond_distance_DA
_geom_hbond_angle_DHA
_geom_hbond_site_symmetry_A
C1 H1A O13 0.95 2.57 3.161(4) 120.5 .
C15 H15A O14 0.95 2.46 3.132(4) 127.3 .
C29 H29A O13 0.95 2.87 3.460(5) 121.7 .
C6 H6A O24 0.95 2.55 3.357(4) 142.9 4_656
C20 H20A O11 0.95 2.38 3.235(4) 149.7 4_746
C34 H34A O14 0.95 2.43 3.348(4) 162.5 3_467
C7 H7A O21 1.00 2.72 3.664(5) 158.3 .
C21 H21A O21 1.00 2.45 3.429(6) 165.8 .
C35 H35A O21 1.00 2.67 3.635(5) 163.2 .
